data_7056723
loop_
_publ_author_name
'Slavik, Petr'
'Dvorakova, Hana'
'Eigner, Vaclav'
'Lhotak, Pavel'

_publ_section_title
;
 meta-Bridged Calix[4]arenes Prepared by Friedel--Crafts Alkylation
;
_journal_name_full 'New Journal of Chemistry'
_journal_paper_doi 10.1039/C7NJ03394J
_journal_year 2017
_chemical_formula_moiety 'C53 H56 O4, 2.45(O) '
_chemical_formula_sum 'C53 H56 O6.45'
_chemical_formula_weight 796.17
_space_group_IT_number 2
_symmetry_cell_setting triclinic
_symmetry_space_group_name_Hall '-P 1'
_symmetry_space_group_name_H-M 'P -1'
_atom_sites_solution_hydrogens difmap
_atom_sites_solution_primary other
_atom_sites_solution_secondary difmap
_audit_update_record
;
2017-06-14 deposited with the CCDC.
2017-11-02 downloaded from the CCDC.
;
_cell_angle_alpha 96.2914(18)
_cell_angle_beta 92.4769(18)
_cell_angle_gamma 109.769(2)
_cell_formula_units_Z 2
_cell_length_a 10.0427(3)
_cell_length_b 11.1946(3)
_cell_length_c 21.0233(4)
_cell_measurement_reflns_used 21370
_cell_measurement_temperature 120
_cell_measurement_theta_max 67
_cell_measurement_theta_min 4
_cell_volume 2202.67(10)
_computing_cell_refinement 'CrysAlis, (Oxford Diffraction, 2002)'
_computing_data_collection 'Gemini, (Oxford Diffraction, 2006)'
_computing_data_reduction 'CrysAlis, (Oxford Diffraction, 2002)'
_computing_molecular_graphics 'CAMERON (Watkin et al., 1996)'
_computing_publication_material 'CRYSTALS (Betteridge et al., 2003)'
_computing_structure_refinement 'CRYSTALS (Betteridge et al., 2003)'
_computing_structure_solution 'Superflip (Palatinus & Chapuis, 2007)'
_diffrn_ambient_pressure 101
_diffrn_ambient_temperature 120
_diffrn_measured_fraction_theta_full 0.989
_diffrn_measured_fraction_theta_max 0.989
_diffrn_measurement_device Area
_diffrn_measurement_device_type 'Oxford Diffraction Gemini'
_diffrn_measurement_method '\f & \w scans'
_diffrn_radiation_monochromator graphite
_diffrn_radiation_type 'Cu K\a'
_diffrn_radiation_wavelength 1.54184
_diffrn_reflns_av_R_equivalents 0.076
_diffrn_reflns_limit_h_max 11
_diffrn_reflns_limit_h_min -11
_diffrn_reflns_limit_k_max 13
_diffrn_reflns_limit_k_min -13
_diffrn_reflns_limit_l_max 25
_diffrn_reflns_limit_l_min -25
_diffrn_reflns_number 36089
_diffrn_reflns_theta_full 67.09
_diffrn_reflns_theta_max 67.094
_diffrn_reflns_theta_min 4.234
_diffrn_standards_number 0
_exptl_absorpt_coefficient_mu 0.614
_exptl_absorpt_correction_T_max 0.96
_exptl_absorpt_correction_T_min 0.63
_exptl_absorpt_correction_type analytical
_exptl_absorpt_process_details
; 
 Analytical Absorption (De Meulenaer & Tompa, 1965) 
;
_exptl_crystal_colour colourless
_exptl_crystal_density_diffrn 1.200
_exptl_crystal_density_method 'not measured'
_exptl_crystal_description platelet
_exptl_crystal_F_000 851.144
_exptl_crystal_size_max 0.586
_exptl_crystal_size_mid 0.216
_exptl_crystal_size_min 0.066
_refine_diff_density_max 0.50
_refine_diff_density_min -0.43
_refine_ls_extinction_method None
_refine_ls_goodness_of_fit_ref 0.9371
_refine_ls_hydrogen_treatment constr
_refine_ls_matrix_type full
_refine_ls_number_parameters 650
_refine_ls_number_reflns 7769
_refine_ls_number_restraints 95
_refine_ls_R_factor_all 0.0611
_refine_ls_R_factor_gt 0.0563
_refine_ls_shift/su_max 0.0080923
_refine_ls_shift/su_mean 0.0002911
_refine_ls_structure_factor_coef Fsqd
_refine_ls_weighting_details
;
 Method, part 1, Chebychev polynomial, (Watkin, 1994, Prince, 1982) 
 [weight] = 1.0/[A~0~*T~0~(x)+A~1~*T~1~(x) ... +A~n-1~]*T~n-1~(x)] 
 where A~i~ are the Chebychev coefficients listed below and x= Fcalc/Fmax 
 Method = Robust Weighting (Prince, 1982) 
 W = [weight] * [1-(deltaF/6*sigmaF)^2^]^2^ 
 A~i~ are: 
 0.354E+04 0.600E+04 0.372E+04 0.158E+04 361. 
;
_refine_ls_weighting_scheme calc
_refine_ls_wR_factor_all 0.1678
_refine_ls_wR_factor_gt 0.1589
_refine_ls_wR_factor_ref 0.1678
_reflns_limit_h_max 11
_reflns_limit_h_min -11
_reflns_limit_k_max 13
_reflns_limit_k_min -13
_reflns_limit_l_max 25
_reflns_limit_l_min 0
_reflns_number_gt 6915
_reflns_number_total 7769
_reflns_threshold_expression I>2.0\s(I)
_oxford_diffrn_Wilson_B_factor 2.14
_oxford_diffrn_Wilson_scale 0.04
_oxford_refine_ls_r_factor_ref 0.0611
_oxford_refine_ls_scale 5.62(12)
_oxford_reflns_number_all 7769
_oxford_reflns_threshold_expression_ref I>-3.0\s(I)
_cod_data_source_file c7nj03394j2.cif
_cod_data_source_block 12
_cod_depositor_comments
;
The following automatic conversions were performed:

'_atom_sites_solution_primary' value 'Other' changed to 'other'
according to
/home/data/users/saulius/crontab/automatic-downloads/rss-feeds/RSC/lib/dictionaries/cif_core.dic
dictionary named 'cif_core.dic' version 2.4.2 from 2011-04-26.

Automatic conversion script
Id: cif_fix_values 4973 2017-02-22 13:04:09Z antanas 
;
_cod_original_cell_volume 2202.68(10)
_cod_original_sg_symbol_Hall '-P 1 '
_cod_original_sg_symbol_H-M 'P -1 '
_cod_original_formula_sum 'C53 H56 O6.45 '
_cod_database_code 7056723

loop_
_symmetry_equiv_pos_as_xyz
x,y,z
-x,-y,-z

loop_
_atom_site_label
_atom_site_type_symbol
_atom_site_fract_x
_atom_site_fract_y
_atom_site_fract_z
_atom_site_U_iso_or_equiv
_atom_site_occupancy
_atom_site_adp_type
_atom_site_refinement_flags_posn
_atom_site_refinement_flags_adp
_atom_site_refinement_flags_occupancy
_atom_site_disorder_assembly
_atom_site_disorder_group
C1 C 0.1693(2) 0.43995(17) 0.67932(8) 0.0269 1.0000 Uani . . . . .
C2 C 0.3091(2) 0.52255(17) 0.71744(8) 0.0276 1.0000 Uani . . . . .
C3 C 0.30535(18) 0.47516(15) 0.78286(8) 0.0217 1.0000 Uani . . . . .
C4 C 0.22072(18) 0.50503(16) 0.82834(8) 0.0220 1.0000 Uani . . . . .
C5 C 0.17974(17) 0.43363(15) 0.87903(8) 0.0201 1.0000 Uani . . . . .
C6 C 0.21879(16) 0.32651(15) 0.88309(7) 0.0179 1.0000 Uani . . . . .
C7 C 0.31912(16) 0.30580(15) 0.84341(7) 0.0184 1.0000 Uani . . . . .
C8 C 0.35783(17) 0.18771(15) 0.84738(8) 0.0200 1.0000 Uani . . . . .
C9 C 0.21895(16) 0.07782(15) 0.84433(7) 0.0180 1.0000 Uani . . . . .
C10 C 0.11344(17) 0.09463(15) 0.88138(7) 0.0175 1.0000 Uani . . . . .
C11 C -0.02170(17) 0.00122(15) 0.87241(8) 0.0203 1.0000 Uani . . . . .
C12 C -0.05344(18) -0.09868(15) 0.82221(8) 0.0219 1.0000 Uani . . . . .
C13 C 0.04932(18) -0.11304(15) 0.78279(8) 0.0201 1.0000 Uani . . . . .
C14 C 0.00702(19) -0.20582(16) 0.72102(8) 0.0245 1.0000 Uani . . . . .
C15 C -0.06839(19) -0.15727(16) 0.67115(8) 0.0245 1.0000 Uani . . . . .
C16 C -0.2143(2) -0.21669(18) 0.65476(9) 0.0304 1.0000 Uani . . . . .
C17 C -0.2847(2) -0.1716(2) 0.61046(9) 0.0342 1.0000 Uani . . . . .
C18 C -0.2115(2) -0.06470(19) 0.58216(9) 0.0307 1.0000 Uani . . . . .
C19 C -0.0667(2) -0.00129(17) 0.59788(8) 0.0259 1.0000 Uani . . . . .
C20 C 0.0112(2) 0.11887(18) 0.56908(8) 0.0274 1.0000 Uani . . . . .
C21 C 0.0251(2) 0.24201(18) 0.61206(8) 0.0272 1.0000 Uani . . . . .
C22 C -0.0956(2) 0.2674(2) 0.62831(11) 0.0424 1.0000 Uani . . . . .
C23 C -0.0864(3) 0.3786(2) 0.66723(12) 0.0498 1.0000 Uani . . . . .
C24 C 0.0449(2) 0.4625(2) 0.69281(10) 0.0392 1.0000 Uani . . . . .
C25 C 0.1579(2) 0.33109(17) 0.63625(8) 0.0268 1.0000 Uani D . . . .
C26 C 0.00274(18) -0.04960(16) 0.64212(8) 0.0232 1.0000 Uani . . . . .
C27 C 0.18867(18) -0.02903(15) 0.79793(8) 0.0192 1.0000 Uani . . . . .
C28 C 0.36498(17) 0.38317(15) 0.79479(7) 0.0202 1.0000 Uani . . . . .
C29 C 0.15091(17) 0.22276(15) 0.92653(7) 0.0184 1.0000 Uani . . . . .
O30 O 0.2780(2) 0.3132(3) 0.61598(10) 0.0310 0.849(4) Uani D U P 2 1
C31 C 0.3214(3) 0.3726(3) 0.55905(11) 0.0384 0.849(4) Uani D U P 2 1
C32 C 0.4549(3) 0.3501(3) 0.54180(11) 0.0469 0.849(4) Uani D U P 2 1
C33 C 0.5775(3) 0.4127(4) 0.59323(14) 0.0714 0.849(4) Uani D U P 2 1
O130 O 0.2787(14) 0.301(2) 0.6320(8) 0.0319 0.151(4) Uani D U P 2 2
C131 C 0.3793(12) 0.3466(12) 0.5839(6) 0.0358 0.151(4) Uani D U P 2 2
C132 C 0.5042(13) 0.2999(16) 0.5865(7) 0.0501 0.151(4) Uani D U P 2 2
C133 C 0.6121(15) 0.366(2) 0.5404(8) 0.0715 0.151(4) Uani D U P 2 2
O34 O 0.14514(13) 0.01440(13) 0.65970(6) 0.0292 1.0000 Uani D . . . .
C35 C 0.2371(7) -0.0262(5) 0.6197(5) 0.0407 0.644(5) Uani D U P 3 1
C36 C 0.3822(3) 0.0737(4) 0.63345(16) 0.0406 0.644(5) Uani D U P 3 1
C37 C 0.4835(4) 0.0343(5) 0.5902(2) 0.0668 0.644(5) Uani D U P 3 1
C135 C 0.2408(15) -0.0186(8) 0.6158(9) 0.0407 0.356(5) Uani D U P 3 2
C136 C 0.2311(7) -0.1583(8) 0.6008(3) 0.0554 0.356(5) Uani D U P 3 2
C137 C 0.3300(10) -0.1795(11) 0.5501(4) 0.0797 0.356(5) Uani D U P 3 2
O38 O 0.29720(12) -0.04570(11) 0.76344(5) 0.0217 1.0000 Uani . . . . .
C39 C 0.3791(2) -0.10631(18) 0.79658(9) 0.0280 1.0000 Uani . . . . .
C40 C 0.5030(2) -0.10809(19) 0.75850(9) 0.0306 1.0000 Uani . . . . .
C41 C 0.6182(2) 0.0206(3) 0.76094(13) 0.0541 1.0000 Uani . . . . .
O42 O 0.46259(12) 0.36099(12) 0.75485(6) 0.0256 1.0000 Uani D . . . .
C43 C 0.6020(2) 0.3833(2) 0.78795(13) 0.0267 0.713(5) Uani D U P 1 1
C44 C 0.6986(3) 0.5204(2) 0.78971(12) 0.0266 0.713(5) Uani D U P 1 1
C45 C 0.8379(4) 0.5401(6) 0.8296(2) 0.0331 0.713(5) Uani D U P 1 1
C143 C 0.6013(5) 0.4629(5) 0.7705(3) 0.0218 0.287(5) Uani D U P 1 2
C144 C 0.6791(6) 0.4272(5) 0.8240(3) 0.0246 0.287(5) Uani D U P 1 2
C145 C 0.8249(11) 0.5322(14) 0.8432(8) 0.0333 0.287(5) Uani D U P 1 2
C46 C 0.26062(16) 0.23103(15) 0.98206(7) 0.0179 1.0000 Uani . . . . .
C47 C 0.27181(17) 0.12166(16) 1.00377(8) 0.0223 1.0000 Uani . . . . .
C48 C 0.36785(19) 0.13157(18) 1.05593(8) 0.0265 1.0000 Uani . . . . .
C49 C 0.45273(18) 0.25108(18) 1.08661(8) 0.0261 1.0000 Uani . . . . .
C50 C 0.44218(18) 0.36040(17) 1.06503(8) 0.0243 1.0000 Uani . . . . .
C51 C 0.34674(17) 0.35035(16) 1.01350(8) 0.0214 1.0000 Uani . . . . .
C52 C 0.01595(17) 0.23641(15) 0.95335(8) 0.0199 1.0000 Uani . . . . .
C53 C -0.09357(18) 0.24161(16) 0.91161(9) 0.0249 1.0000 Uani . . . . .
C54 C -0.2184(2) 0.24925(18) 0.93400(10) 0.0322 1.0000 Uani . . . . .
C55 C -0.2372(2) 0.25132(19) 0.99937(10) 0.0370 1.0000 Uani . . . . .
C56 C -0.1313(2) 0.24493(19) 1.04093(10) 0.0342 1.0000 Uani . . . . .
C57 C -0.00567(19) 0.23754(16) 1.01839(8) 0.0252 1.0000 Uani . . . . .
O901 O 0.0454(4) 0.3777(3) 0.44816(14) 0.0507 0.575(9) Uani . . P 4 1
O902 O -0.173(5) 0.3483(10) 0.4624(4) 0.0794 0.43(5) Uani . . P 4 2
O903 O -0.2464(18) 0.3263(10) 0.4561(4) 0.0597 0.53(4) Uani . . P 4 3
O904 O -0.0316(7) 0.4459(7) 0.4699(2) 0.1802 0.916(14) Uani . . P 4 4
H21 H 0.3169 0.6101 0.7224 0.0317 1.0000 Uiso R . . . .
H22 H 0.3869 0.5128 0.6960 0.0317 1.0000 Uiso R . . . .
H41 H 0.1899 0.5756 0.8247 0.0255 1.0000 Uiso R . . . .
H51 H 0.1257 0.4581 0.9106 0.0234 1.0000 Uiso R . . . .
H81 H 0.4127 0.1958 0.8866 0.0228 1.0000 Uiso R . . . .
H82 H 0.4101 0.1744 0.8123 0.0228 1.0000 Uiso R . . . .
H111 H -0.0918 0.0058 0.9006 0.0234 1.0000 Uiso R . . . .
H121 H -0.1476 -0.1583 0.8146 0.0252 1.0000 Uiso R . . . .
H141 H -0.0543 -0.2866 0.7299 0.0290 1.0000 Uiso R . . . .
H142 H 0.0902 -0.2150 0.7046 0.0290 1.0000 Uiso R . . . .
H161 H -0.2658 -0.2890 0.6744 0.0359 1.0000 Uiso R . . . .
H171 H -0.3834 -0.2141 0.5992 0.0404 1.0000 Uiso R . . . .
H181 H -0.2609 -0.0343 0.5518 0.0351 1.0000 Uiso R . . . .
H201 H 0.1039 0.1190 0.5617 0.0325 1.0000 Uiso R . . . .
H202 H -0.0387 0.1173 0.5294 0.0325 1.0000 Uiso R . . . .
H221 H -0.1864 0.2069 0.6129 0.0495 1.0000 Uiso R . . . .
H231 H -0.1698 0.3971 0.6763 0.0598 1.0000 Uiso R . . . .
H241 H 0.0508 0.5381 0.7199 0.0453 1.0000 Uiso R . . . .
H311 H 0.3383 0.4619 0.5672 0.0482 0.849(4) Uiso R . P 2 1
H312 H 0.2488 0.3349 0.5250 0.0482 0.849(4) Uiso R . P 2 1
H321 H 0.4366 0.2604 0.5350 0.0569 0.849(4) Uiso R . P 2 1
H322 H 0.4824 0.3853 0.5033 0.0569 0.849(4) Uiso R . P 2 1
H331 H 0.6595 0.3960 0.5801 0.0893 0.849(4) Uiso R . P 2 1
H332 H 0.5516 0.3777 0.6319 0.0893 0.849(4) Uiso R . P 2 1
H333 H 0.5973 0.5026 0.6002 0.0893 0.849(4) Uiso R . P 2 1
H1311 H 0.4159 0.4374 0.5922 0.0481 0.151(4) Uiso R . P 2 2
H1312 H 0.3330 0.3207 0.5418 0.0481 0.151(4) Uiso R . P 2 2
H1321 H 0.5456 0.3183 0.6295 0.0603 0.151(4) Uiso R . P 2 2
H1322 H 0.4700 0.2099 0.5739 0.0603 0.151(4) Uiso R . P 2 2
H1331 H 0.6888 0.3350 0.5433 0.0894 0.151(4) Uiso R . P 2 2
H1332 H 0.6463 0.4563 0.5530 0.0894 0.151(4) Uiso R . P 2 2
H1333 H 0.5707 0.3479 0.4973 0.0894 0.151(4) Uiso R . P 2 2
H351 H 0.2389 -0.1077 0.6274 0.0407 0.644(5) Uiso R . P 3 1
H352 H 0.2047 -0.0302 0.5761 0.0407 0.644(5) Uiso R . P 3 1
H361 H 0.4114 0.0789 0.6776 0.0507 0.644(5) Uiso R . P 3 1
H362 H 0.3790 0.1542 0.6248 0.0507 0.644(5) Uiso R . P 3 1
H371 H 0.5755 0.0972 0.5997 0.0804 0.644(5) Uiso R . P 3 1
H372 H 0.4862 -0.0464 0.5989 0.0804 0.644(5) Uiso R . P 3 1
H373 H 0.4538 0.0289 0.5461 0.0804 0.644(5) Uiso R . P 3 1
H1351 H 0.3329 0.0253 0.6368 0.0407 0.356(5) Uiso R . P 3 2
H1352 H 0.2328 0.0138 0.5764 0.0407 0.356(5) Uiso R . P 3 2
H1361 H 0.2504 -0.1885 0.6394 0.0582 0.356(5) Uiso R . P 3 2
H1362 H 0.1355 -0.2039 0.5843 0.0582 0.356(5) Uiso R . P 3 2
H1371 H 0.3145 -0.2686 0.5421 0.0819 0.356(5) Uiso R . P 3 2
H1372 H 0.4259 -0.1346 0.5663 0.0819 0.356(5) Uiso R . P 3 2
H1373 H 0.3110 -0.1499 0.5112 0.0819 0.356(5) Uiso R . P 3 2
H391 H 0.4137 -0.0597 0.8380 0.0330 1.0000 Uiso R . . . .
H392 H 0.3211 -0.1914 0.8008 0.0330 1.0000 Uiso R . . . .
H401 H 0.5435 -0.1650 0.7750 0.0357 1.0000 Uiso R . . . .
H402 H 0.4682 -0.1387 0.7149 0.0357 1.0000 Uiso R . . . .
H411 H 0.6924 0.0127 0.7362 0.0655 1.0000 Uiso R . . . .
H412 H 0.6549 0.0522 0.8043 0.0655 1.0000 Uiso R . . . .
H413 H 0.5796 0.0784 0.7441 0.0655 1.0000 Uiso R . . . .
H431 H 0.5895 0.3646 0.8308 0.0321 0.713(5) Uiso R . P 1 1
H432 H 0.6449 0.3286 0.7663 0.0321 0.713(5) Uiso R . P 1 1
H441 H 0.6537 0.5761 0.8087 0.0319 0.713(5) Uiso R . P 1 1
H442 H 0.7178 0.5380 0.7472 0.0319 0.713(5) Uiso R . P 1 1
H451 H 0.8993 0.6264 0.8309 0.0394 0.713(5) Uiso R . P 1 1
H452 H 0.8183 0.5223 0.8720 0.0394 0.713(5) Uiso R . P 1 1
H453 H 0.8824 0.4842 0.8105 0.0394 0.713(5) Uiso R . P 1 1
H1431 H 0.5878 0.5411 0.7848 0.0281 0.287(5) Uiso R . P 1 2
H1432 H 0.6542 0.4728 0.7338 0.0281 0.287(5) Uiso R . P 1 2
H1441 H 0.6258 0.4175 0.8606 0.0309 0.287(5) Uiso R . P 1 2
H1442 H 0.6914 0.3485 0.8095 0.0309 0.287(5) Uiso R . P 1 2
H1451 H 0.8741 0.5084 0.8764 0.0394 0.287(5) Uiso R . P 1 2
H1452 H 0.8127 0.6109 0.8577 0.0394 0.287(5) Uiso R . P 1 2
H1453 H 0.8783 0.5418 0.8067 0.0394 0.287(5) Uiso R . P 1 2
H471 H 0.2140 0.0395 0.9831 0.0256 1.0000 Uiso R . . . .
H481 H 0.3750 0.0563 1.0704 0.0313 1.0000 Uiso R . . . .
H491 H 0.5176 0.2580 1.1222 0.0298 1.0000 Uiso R . . . .
H501 H 0.5005 0.4424 1.0858 0.0283 1.0000 Uiso R . . . .
H511 H 0.3401 0.4260 0.9993 0.0248 1.0000 Uiso R . . . .
H531 H -0.0822 0.2396 0.8669 0.0291 1.0000 Uiso R . . . .
H541 H -0.2913 0.2530 0.9048 0.0367 1.0000 Uiso R . . . .
H551 H -0.3223 0.2574 1.0151 0.0435 1.0000 Uiso R . . . .
H561 H -0.1441 0.2456 1.0855 0.0400 1.0000 Uiso R . . . .
H571 H 0.0664 0.2332 1.0479 0.0288 1.0000 Uiso R . . . .

loop_
_atom_site_aniso_label
_atom_site_aniso_U_11
_atom_site_aniso_U_22
_atom_site_aniso_U_33
_atom_site_aniso_U_23
_atom_site_aniso_U_13
_atom_site_aniso_U_12
C1 0.0408(10) 0.0236(9) 0.0160(8) 0.0049(7) -0.0002(7) 0.0103(8)
C2 0.0392(10) 0.0212(8) 0.0178(9) 0.0038(7) 0.0046(7) 0.0038(8)
C3 0.0225(8) 0.0184(8) 0.0165(8) 0.0008(6) 0.0002(6) -0.0022(6)
C4 0.0246(8) 0.0177(8) 0.0200(8) 0.0022(6) 0.0001(6) 0.0030(7)
C5 0.0211(8) 0.0194(8) 0.0170(8) -0.0003(6) 0.0030(6) 0.0039(6)
C6 0.0179(7) 0.0175(8) 0.0134(7) -0.0005(6) 0.0002(6) 0.0007(6)
C7 0.0160(7) 0.0175(8) 0.0158(8) -0.0013(6) -0.0008(6) -0.0004(6)
C8 0.0184(8) 0.0233(8) 0.0159(8) -0.0002(6) 0.0030(6) 0.0049(7)
C9 0.0189(8) 0.0185(8) 0.0152(8) 0.0020(6) 0.0002(6) 0.0048(6)
C10 0.0211(8) 0.0172(7) 0.0126(7) 0.0013(6) 0.0011(6) 0.0048(6)
C11 0.0212(8) 0.0190(8) 0.0179(8) 0.0026(6) 0.0036(6) 0.0032(7)
C12 0.0225(8) 0.0171(8) 0.0220(8) 0.0017(6) 0.0005(6) 0.0020(6)
C13 0.0263(8) 0.0158(7) 0.0170(8) 0.0004(6) 0.0004(6) 0.0064(6)
C14 0.0293(9) 0.0174(8) 0.0238(9) -0.0023(7) 0.0014(7) 0.0057(7)
C15 0.0294(9) 0.0221(8) 0.0185(8) -0.0079(6) 0.0005(7) 0.0078(7)
C16 0.0311(10) 0.0259(9) 0.0267(9) -0.0041(7) 0.0001(7) 0.0029(8)
C17 0.0249(9) 0.0399(11) 0.0296(10) -0.0057(8) -0.0035(7) 0.0044(8)
C18 0.0297(9) 0.0390(10) 0.0230(9) -0.0045(8) -0.0047(7) 0.0149(8)
C19 0.0332(9) 0.0268(9) 0.0166(8) -0.0064(7) 0.0006(7) 0.0121(8)
C20 0.0330(10) 0.0309(9) 0.0165(8) -0.0014(7) -0.0016(7) 0.0106(8)
C21 0.0366(10) 0.0289(9) 0.0163(8) 0.0005(7) -0.0027(7) 0.0127(8)
C22 0.0360(11) 0.0464(12) 0.0426(12) -0.0154(10) -0.0158(9) 0.0203(10)
C23 0.0445(13) 0.0553(14) 0.0536(14) -0.0199(11) -0.0168(11) 0.0330(11)
C24 0.0533(13) 0.0353(11) 0.0332(11) -0.0096(9) -0.0141(9) 0.0271(10)
C25 0.0366(10) 0.0286(9) 0.0154(8) 0.0050(7) 0.0048(7) 0.0107(8)
C26 0.0244(8) 0.0249(8) 0.0167(8) -0.0052(6) -0.0007(6) 0.0065(7)
C27 0.0240(8) 0.0203(8) 0.0147(8) 0.0045(6) 0.0037(6) 0.0087(7)
C28 0.0186(8) 0.0201(8) 0.0144(8) -0.0026(6) 0.0019(6) -0.0018(6)
C29 0.0202(8) 0.0176(8) 0.0147(8) 0.0008(6) 0.0038(6) 0.0032(6)
O30 0.0320(7) 0.0389(10) 0.0165(14) 0.0009(9) 0.0124(8) 0.0047(6)
C31 0.0476(16) 0.0406(13) 0.0210(12) 0.0081(10) 0.0123(11) 0.0053(11)
C32 0.0400(14) 0.0589(17) 0.0250(13) -0.0019(11) 0.0142(11) -0.0036(12)
C33 0.0415(16) 0.108(3) 0.0400(16) -0.0089(17) 0.0115(13) -0.0019(17)
O130 0.0325(11) 0.0397(14) 0.0167(18) -0.0004(14) 0.0138(12) 0.0034(11)
C131 0.040(6) 0.039(6) 0.022(6) -0.001(5) 0.010(5) 0.005(5)
C132 0.038(6) 0.066(7) 0.044(7) 0.017(6) 0.008(5) 0.011(6)
C133 0.0417(19) 0.108(3) 0.0401(19) -0.009(2) 0.0115(16) -0.002(2)
O34 0.0230(6) 0.0379(7) 0.0205(6) 0.0018(5) 0.0007(5) 0.0033(5)
C35 0.0346(12) 0.0650(16) 0.0289(16) 0.0116(12) 0.0056(9) 0.0234(12)
C36 0.0274(16) 0.063(2) 0.0384(18) 0.0248(16) 0.0089(13) 0.0182(15)
C37 0.046(2) 0.108(4) 0.068(3) 0.039(3) 0.028(2) 0.043(2)
C135 0.0345(13) 0.0649(17) 0.0291(17) 0.0115(13) 0.0054(11) 0.0237(13)
C136 0.052(4) 0.092(5) 0.032(3) -0.003(3) 0.004(3) 0.040(4)
C137 0.075(5) 0.142(7) 0.055(4) 0.021(5) 0.020(4) 0.075(5)
O38 0.0260(6) 0.0257(6) 0.0164(6) 0.0017(5) 0.0042(5) 0.0129(5)
C39 0.0347(10) 0.0315(9) 0.0230(9) 0.0056(7) 0.0038(7) 0.0174(8)
C40 0.0338(10) 0.0367(10) 0.0276(10) 0.0047(8) 0.0064(8) 0.0197(8)
C41 0.0334(12) 0.0564(15) 0.0601(16) -0.0177(12) 0.0128(11) 0.0061(10)
O42 0.0224(6) 0.0310(7) 0.0188(6) 0.0007(5) 0.0078(5) 0.0032(5)
C43 0.0197(13) 0.0236(15) 0.0352(15) 0.0047(12) 0.0119(12) 0.0041(11)
C44 0.0286(15) 0.0207(13) 0.0268(13) 0.0023(10) 0.0103(11) 0.0029(12)
C45 0.0246(12) 0.0385(14) 0.029(3) 0.0011(14) 0.0091(14) 0.0018(10)
C143 0.024(3) 0.012(3) 0.025(3) 0.007(2) 0.009(2) -0.002(3)
C144 0.026(3) 0.022(3) 0.024(3) 0.001(2) 0.006(3) 0.006(3)
C145 0.0245(14) 0.0386(16) 0.029(3) 0.0010(16) 0.0091(17) 0.0016(12)
C46 0.0173(7) 0.0214(8) 0.0124(7) 0.0013(6) 0.0056(6) 0.0034(6)
C47 0.0218(8) 0.0209(8) 0.0199(8) 0.0024(6) 0.0041(6) 0.0016(7)
C48 0.0277(9) 0.0286(9) 0.0232(9) 0.0086(7) 0.0044(7) 0.0080(7)
C49 0.0234(8) 0.0346(10) 0.0172(8) 0.0052(7) 0.0011(6) 0.0055(7)
C50 0.0238(8) 0.0252(9) 0.0179(8) -0.0005(7) 0.0032(6) 0.0016(7)
C51 0.0235(8) 0.0212(8) 0.0162(8) 0.0002(6) 0.0045(6) 0.0038(7)
C52 0.0209(8) 0.0149(7) 0.0200(8) -0.0004(6) 0.0052(6) 0.0014(6)
C53 0.0237(9) 0.0243(9) 0.0252(9) 0.0019(7) 0.0052(7) 0.0066(7)
C54 0.0229(9) 0.0288(9) 0.0432(11) 0.0030(8) 0.0040(8) 0.0070(8)
C55 0.0293(10) 0.0344(10) 0.0464(12) -0.0011(9) 0.0184(9) 0.0098(8)
C56 0.0359(10) 0.0329(10) 0.0296(10) -0.0028(8) 0.0168(8) 0.0068(8)
C57 0.0284(9) 0.0227(8) 0.0198(8) -0.0017(6) 0.0070(7) 0.0037(7)
O901 0.087(3) 0.0512(19) 0.0386(17) 0.0270(13) 0.0242(15) 0.0475(17)
O902 0.14(2) 0.031(3) 0.062(4) 0.021(3) 0.030(6) 0.009(6)
O903 0.071(6) 0.031(3) 0.068(3) -0.009(3) 0.036(3) 0.007(3)
O904 0.191(6) 0.228(8) 0.112(4) 0.090(4) -0.027(4) 0.045(6)

loop_
_atom_type_symbol
_atom_type_scat_dispersion_real
_atom_type_scat_dispersion_imag
_atom_type_scat_Cromer_Mann_a1
_atom_type_scat_Cromer_Mann_b1
_atom_type_scat_Cromer_Mann_a2
_atom_type_scat_Cromer_Mann_b2
_atom_type_scat_Cromer_Mann_a3
_atom_type_scat_Cromer_Mann_b3
_atom_type_scat_Cromer_Mann_a4
_atom_type_scat_Cromer_Mann_b4
_atom_type_scat_Cromer_Mann_c
_atom_type_scat_source
C 0.0181 0.0091 2.3100 20.8439 1.0200 10.2075 1.5886 0.5687 0.8650 51.6512 0.2156 'International Tables Vol C 4.2.6.8 and 6.1.1.4'
H 0.0000 0.0000 0.4930 10.5109 0.3229 26.1257 0.1402 3.1424 0.0408 57.7998 0.0030 'International Tables Vol C 4.2.6.8 and 6.1.1.4'
O 0.0492 0.0322 3.0485 13.2771 2.2868 5.7011 1.5463 0.3239 0.8670 32.9089 0.2508 'International Tables Vol C 4.2.6.8 and 6.1.1.4'

loop_
_geom_angle_atom_site_label_1
_geom_angle_atom_site_label_2
_geom_angle_atom_site_label_3
_geom_angle
_geom_angle_publ_flag
C2 C1 C24 119.57(16) yes
C2 C1 C25 122.14(17) yes
C24 C1 C25 117.82(17) yes
C1 C2 C3 106.15(14) yes
C1 C2 H21 110.4 no
C3 C2 H21 110.1 no
C1 C2 H22 110.1 no
C3 C2 H22 110.5 no
H21 C2 H22 109.5 no
C2 C3 C4 120.51(16) yes
C2 C3 C28 121.09(15) yes
C4 C3 C28 117.43(15) yes
C3 C4 C5 121.63(15) yes
C3 C4 H41 119.3 no
C5 C4 H41 119.1 no
C4 C5 C6 119.57(15) yes
C4 C5 H51 120.2 no
C6 C5 H51 120.2 no
C5 C6 C7 119.05(14) yes
C5 C6 C29 123.79(14) yes
C7 C6 C29 117.05(13) yes
C6 C7 C8 118.37(14) yes
C6 C7 C28 119.66(15) yes
C8 C7 C28 121.27(14) yes
C7 C8 C9 105.94(12) yes
C7 C8 H81 110.4 no
C9 C8 H81 110.4 no
C7 C8 H82 110.3 no
C9 C8 H82 110.3 no
H81 C8 H82 109.5 no
C8 C9 C10 118.25(14) yes
C8 C9 C27 120.47(14) yes
C10 C9 C27 120.43(15) yes
C9 C10 C11 118.81(14) yes
C9 C10 C29 117.27(13) yes
C11 C10 C29 123.72(14) yes
C10 C11 C12 119.86(15) yes
C10 C11 H111 120.0 no
C12 C11 H111 120.1 no
C11 C12 C13 121.58(15) yes
C11 C12 H121 119.2 no
C13 C12 H121 119.2 no
C12 C13 C14 120.44(15) yes
C12 C13 C27 117.74(15) yes
C14 C13 C27 121.37(15) yes
C13 C14 C15 111.04(13) yes
C13 C14 H141 109.1 no
C15 C14 H141 109.3 no
C13 C14 H142 108.9 no
C15 C14 H142 109.0 no
H141 C14 H142 109.5 no
C14 C15 C16 120.43(17) yes
C14 C15 C26 121.84(16) yes
C16 C15 C26 117.67(17) yes
C15 C16 C17 120.95(18) yes
C15 C16 H161 119.5 no
C17 C16 H161 119.5 no
C16 C17 C18 120.25(17) yes
C16 C17 H171 120.0 no
C18 C17 H171 119.8 no
C17 C18 C19 120.73(17) yes
C17 C18 H181 119.6 no
C19 C18 H181 119.7 no
C18 C19 C20 120.45(16) yes
C18 C19 C26 118.06(17) yes
C20 C19 C26 121.47(16) yes
C19 C20 C21 113.47(14) yes
C19 C20 H201 108.4 no
C21 C20 H201 108.3 no
C19 C20 H202 108.6 no
C21 C20 H202 108.6 no
H201 C20 H202 109.5 no
C20 C21 C22 119.81(17) yes
C20 C21 C25 121.67(16) yes
C22 C21 C25 118.52(17) yes
C21 C22 C23 121.1(2) yes
C21 C22 H221 119.3 no
C23 C22 H221 119.5 no
C22 C23 C24 119.5(2) yes
C22 C23 H231 120.4 no
C24 C23 H231 120.1 no
C1 C24 C23 121.62(18) yes
C1 C24 H241 119.1 no
C23 C24 H241 119.3 no
C1 C25 C21 121.17(17) yes
C1 C25 O30 119.7(2) yes
C21 C25 O30 119.1(2) yes
C1 C25 C21 121.17(17) yes
C1 C25 O130 116.1(10) yes
C21 C25 O130 120.8(10) yes
C19 C26 C15 122.33(16) yes
C19 C26 O34 118.76(16) yes
C15 C26 O34 118.85(15) yes
C13 C27 C9 120.63(15) yes
C13 C27 O38 120.07(14) yes
C9 C27 O38 119.12(14) yes
C7 C28 C3 120.89(15) yes
C7 C28 O42 119.52(15) yes
C3 C28 O42 119.39(14) yes
C6 C29 C10 104.13(12) yes
C6 C29 C46 109.35(12) yes
C10 C29 C46 110.85(13) yes
C6 C29 C52 111.96(13) yes
C10 C29 C52 110.21(12) yes
C46 C29 C52 110.20(12) yes
C25 O30 C31 111.87(18) yes
O30 C31 C32 107.6(2) yes
O30 C31 H311 110.1 no
C32 C31 H311 110.1 no
O30 C31 H312 109.5 no
C32 C31 H312 110.1 no
H311 C31 H312 109.5 no
C31 C32 C33 112.8(2) yes
C31 C32 H321 108.8 no
C33 C32 H321 109.3 no
C31 C32 H322 108.5 no
C33 C32 H322 107.9 no
H321 C32 H322 109.5 no
C32 C33 H331 109.7 no
C32 C33 H332 108.7 no
H331 C33 H332 109.5 no
C32 C33 H333 110.1 no
H331 C33 H333 109.5 no
H332 C33 H333 109.5 no
C25 O130 C131 122.0(8) yes
O130 C131 C132 113.7(7) yes
O130 C131 H1311 107.5 no
C132 C131 H1311 107.6 no
O130 C131 H1312 110.7 no
C132 C131 H1312 107.8 no
H1311 C131 H1312 109.5 no
C131 C132 C133 109.7(8) yes
C131 C132 H1321 108.2 no
C133 C132 H1321 111.2 no
C131 C132 H1322 108.4 no
C133 C132 H1322 109.7 no
H1321 C132 H1322 109.5 no
C132 C133 H1331 107.4 no
C132 C133 H1332 109.7 no
H1331 C133 H1332 109.5 no
C132 C133 H1333 111.2 no
H1331 C133 H1333 109.5 no
H1332 C133 H1333 109.5 no
C26 O34 C35 114.1(3) yes
C26 O34 C135 114.6(7) yes
O34 C35 C36 107.1(3) yes
O34 C35 H351 111.7 no
C36 C35 H351 110.8 no
O34 C35 H352 108.5 no
C36 C35 H352 109.2 no
H351 C35 H352 109.5 no
C35 C36 C37 108.5(3) yes
C35 C36 H361 108.2 no
C37 C36 H361 111.1 no
C35 C36 H362 109.8 no
C37 C36 H362 109.7 no
H361 C36 H362 109.5 no
C36 C37 H371 108.0 no
C36 C37 H372 109.5 no
H371 C37 H372 109.5 no
C36 C37 H373 110.9 no
H371 C37 H373 109.5 no
H372 C37 H373 109.5 no
O34 C135 C136 119.6(6) yes
O34 C135 H1351 104.1 no
C136 C135 H1351 105.4 no
O34 C135 H1352 109.2 no
C136 C135 H1352 108.6 no
H1351 C135 H1352 109.5 no
C135 C136 C137 113.7(5) yes
C135 C136 H1361 109.3 no
C137 C136 H1361 110.3 no
C135 C136 H1362 105.4 no
C137 C136 H1362 108.6 no
H1361 C136 H1362 109.5 no
C136 C137 H1371 108.4 no
C136 C137 H1372 109.1 no
H1371 C137 H1372 109.5 no
C136 C137 H1373 110.8 no
H1371 C137 H1373 109.5 no
H1372 C137 H1373 109.5 no
C27 O38 C39 112.89(12) yes
O38 C39 C40 108.93(14) yes
O38 C39 H391 109.6 no
C40 C39 H391 109.5 no
O38 C39 H392 109.5 no
C40 C39 H392 109.9 no
H391 C39 H392 109.5 no
C39 C40 C41 114.21(16) yes
C39 C40 H401 108.3 no
C41 C40 H401 108.2 no
C39 C40 H402 108.3 no
C41 C40 H402 108.2 no
H401 C40 H402 109.5 no
C40 C41 H411 109.9 no
C40 C41 H412 109.3 no
H411 C41 H412 109.5 no
C40 C41 H413 109.3 no
H411 C41 H413 109.5 no
H412 C41 H413 109.5 no
C28 O42 C43 113.95(14) yes
C28 O42 C143 110.0(2) yes
O42 C43 C44 111.4(2) yes
O42 C43 H431 108.8 no
C44 C43 H431 108.9 no
O42 C43 H432 109.3 no
C44 C43 H432 108.9 no
H431 C43 H432 109.5 no
C43 C44 C45 108.9(3) yes
C43 C44 H441 109.5 no
C45 C44 H441 109.8 no
C43 C44 H442 109.5 no
C45 C44 H442 109.7 no
H441 C44 H442 109.5 no
C44 C45 H451 109.3 no
C44 C45 H452 109.5 no
H451 C45 H452 109.5 no
C44 C45 H453 109.6 no
H451 C45 H453 109.5 no
H452 C45 H453 109.5 no
O42 C143 C144 108.0(4) yes
O42 C143 H1431 109.4 no
C144 C143 H1431 108.9 no
O42 C143 H1432 110.4 no
C144 C143 H1432 110.6 no
H1431 C143 H1432 109.5 no
C143 C144 C145 110.2(6) yes
C143 C144 H1441 110.2 no
C145 C144 H1441 108.7 no
C143 C144 H1442 108.5 no
C145 C144 H1442 109.8 no
H1441 C144 H1442 109.5 no
C144 C145 H1451 109.8 no
C144 C145 H1452 109.8 no
H1451 C145 H1452 109.5 no
C144 C145 H1453 108.8 no
H1451 C145 H1453 109.5 no
H1452 C145 H1453 109.5 no
C29 C46 C47 121.51(14) yes
C29 C46 C51 119.83(14) yes
C47 C46 C51 118.60(15) yes
C46 C47 C48 120.48(16) yes
C46 C47 H471 119.9 no
C48 C47 H471 119.6 no
C47 C48 C49 120.12(16) yes
C47 C48 H481 119.9 no
C49 C48 H481 120.0 no
C48 C49 C50 119.60(16) yes
C48 C49 H491 120.2 no
C50 C49 H491 120.2 no
C49 C50 C51 120.18(16) yes
C49 C50 H501 119.8 no
C51 C50 H501 120.0 no
C46 C51 C50 121.02(16) yes
C46 C51 H511 119.6 no
C50 C51 H511 119.4 no
C29 C52 C53 120.00(14) yes
C29 C52 C57 122.32(15) yes
C53 C52 C57 117.60(16) yes
C52 C53 C54 121.37(17) yes
C52 C53 H531 119.3 no
C54 C53 H531 119.3 no
C53 C54 C55 120.05(18) yes
C53 C54 H541 120.0 no
C55 C54 H541 119.9 no
C54 C55 C56 119.32(17) yes
C54 C55 H551 120.5 no
C56 C55 H551 120.2 no
C55 C56 C57 120.60(17) yes
C55 C56 H561 119.6 no
C57 C56 H561 119.8 no
C52 C57 C56 121.05(17) yes
C52 C57 H571 119.5 no
C56 C57 H571 119.4 no

loop_
_geom_bond_atom_site_label_1
_geom_bond_atom_site_label_2
_geom_bond_distance
_geom_bond_publ_flag
C1 C2 1.527(3) yes
C1 C24 1.390(3) yes
C1 C25 1.405(3) yes
C2 C3 1.525(2) yes
C2 H21 0.950 no
C2 H22 0.950 no
C3 C4 1.393(2) yes
C3 C28 1.394(2) yes
C4 C5 1.395(2) yes
C4 H41 0.950 no
C5 C6 1.392(2) yes
C5 H51 0.950 no
C6 C7 1.397(2) yes
C6 C29 1.549(2) yes
C7 C8 1.508(2) yes
C7 C28 1.404(2) yes
C8 C9 1.509(2) yes
C8 H81 0.950 no
C8 H82 0.950 no
C9 C10 1.393(2) yes
C9 C27 1.395(2) yes
C10 C11 1.395(2) yes
C10 C29 1.551(2) yes
C11 C12 1.392(2) yes
C11 H111 0.950 no
C12 C13 1.391(2) yes
C12 H121 0.950 no
C13 C14 1.518(2) yes
C13 C27 1.396(2) yes
C14 C15 1.517(2) yes
C14 H141 0.950 no
C14 H142 0.950 no
C15 C16 1.398(3) yes
C15 C26 1.397(3) yes
C16 C17 1.382(3) yes
C16 H161 0.950 no
C17 C18 1.387(3) yes
C17 H171 0.950 no
C18 C19 1.391(3) yes
C18 H181 0.950 no
C19 C20 1.515(3) yes
C19 C26 1.398(3) yes
C20 C21 1.524(2) yes
C20 H201 0.950 no
C20 H202 0.950 no
C21 C22 1.384(3) yes
C21 C25 1.401(3) yes
C22 C23 1.386(3) yes
C22 H221 0.950 no
C23 C24 1.379(3) yes
C23 H231 0.950 no
C24 H241 0.950 no
C25 O30 1.367(2) yes
C25 O130 1.372(5) yes
C26 O34 1.378(2) yes
C27 O38 1.3873(19) yes
C28 O42 1.3848(19) yes
C29 C46 1.543(2) yes
C29 C52 1.538(2) yes
O30 C31 1.445(2) yes
C31 C32 1.498(3) yes
C31 H311 0.950 no
C31 H312 0.950 no
C32 C33 1.520(3) yes
C32 H321 0.950 no
C32 H322 0.950 no
C33 H331 0.950 no
C33 H332 0.950 no
C33 H333 0.950 no
O130 C131 1.469(5) yes
C131 C132 1.514(5) yes
C131 H1311 0.950 no
C131 H1312 0.950 no
C132 C133 1.540(5) yes
C132 H1321 0.950 no
C132 H1322 0.950 no
C133 H1331 0.950 no
C133 H1332 0.950 no
C133 H1333 0.950 no
O34 C35 1.427(3) yes
O34 C135 1.468(4) yes
C35 C36 1.499(5) yes
C35 H351 0.950 no
C35 H352 0.950 no
C36 C37 1.534(4) yes
C36 H361 0.950 no
C36 H362 0.950 no
C37 H371 0.950 no
C37 H372 0.950 no
C37 H373 0.950 no
C135 C136 1.529(5) yes
C135 H1351 0.950 no
C135 H1352 0.950 no
C136 C137 1.541(4) yes
C136 H1361 0.950 no
C136 H1362 0.950 no
C137 H1371 0.950 no
C137 H1372 0.950 no
C137 H1373 0.950 no
O38 C39 1.433(2) yes
C39 C40 1.513(2) yes
C39 H391 0.950 no
C39 H392 0.950 no
C40 C41 1.506(3) yes
C40 H401 0.950 no
C40 H402 0.950 no
C41 H411 0.950 no
C41 H412 0.950 no
C41 H413 0.950 no
O42 C43 1.465(3) yes
O42 C143 1.467(4) yes
C43 C44 1.509(3) yes
C43 H431 0.950 no
C43 H432 0.950 no
C44 C45 1.536(4) yes
C44 H441 0.950 no
C44 H442 0.950 no
C45 H451 0.950 no
C45 H452 0.950 no
C45 H453 0.950 no
C143 C144 1.507(4) yes
C143 H1431 0.950 no
C143 H1432 0.950 no
C144 C145 1.539(5) yes
C144 H1441 0.950 no
C144 H1442 0.950 no
C145 H1451 0.950 no
C145 H1452 0.950 no
C145 H1453 0.950 no
C46 C47 1.390(2) yes
C46 C51 1.395(2) yes
C47 C48 1.398(2) yes
C47 H471 0.950 no
C48 C49 1.387(3) yes
C48 H481 0.950 no
C49 C50 1.386(3) yes
C49 H491 0.950 no
C50 C51 1.384(2) yes
C50 H501 0.950 no
C51 H511 0.950 no
C52 C53 1.398(2) yes
C52 C57 1.393(2) yes
C53 C54 1.383(2) yes
C53 H531 0.950 no
C54 C55 1.394(3) yes
C54 H541 0.950 no
C55 C56 1.373(3) yes
C55 H551 0.950 no
C56 C57 1.392(3) yes
C56 H561 0.950 no
C57 H571 0.950 no

loop_
_geom_hbond_atom_site_label_D
_geom_hbond_atom_site_label_H
_geom_hbond_atom_site_label_A
_geom_hbond_site_symmetry_A
_geom_hbond_angle_DHA
_geom_hbond_distance_DH
_geom_hbond_distance_HA
_geom_hbond_distance_DA
_geom_hbond_publ_flag
C36 H361 O38 . 132 0.950 2.484 3.196(5) yes
C36 H362 O30 . 157 0.950 2.347 3.240(5) yes
C36 H362 O130 . 151 0.950 2.190 3.054(5) yes
C136 H1362 O901 2_556 154 0.950 2.182 3.064(5) yes
